data_4073835
loop_
_publ_author_name
'Doux, Marjolaine'
'Thu\'ery, Pierre'
'Blug, Matthias'
'Ricard, Louis'
'Le Floch, Pascal'
'Arliguie, Th\'er\`ese'
'M\'ezailles, Nicolas'

_publ_section_title
;
 Anions of Tridentate SPS Ligands:&#x00A0; Syntheses, X-ray Structures and
 DFT Calculations
;
_journal_issue 23
_journal_name_full Organometallics
_journal_page_first 5643
_journal_paper_doi 10.1021/om7006634
_journal_volume 26
_journal_year 2007
_chemical_formula_sum 'C58 H66 Li O4 P3 S2'
_chemical_formula_weight 991.08
_chemical_name_systematic
; 
 ? 
;
_space_group_IT_number 2
_symmetry_cell_setting triclinic
_symmetry_space_group_name_Hall '-P 1'
_symmetry_space_group_name_H-M 'P -1'
_atom_sites_solution_hydrogens geom
_atom_sites_solution_primary direct
_atom_sites_solution_secondary difmap
_audit_creation_method SHELXL-97
_cell_angle_alpha 77.0100(10)
_cell_angle_beta 87.6400(10)
_cell_angle_gamma 89.4500(10)
_cell_formula_units_Z 4
_cell_length_a 12.4280(10)
_cell_length_b 17.8430(10)
_cell_length_c 24.4450(10)
_cell_measurement_reflns_used 251
_cell_measurement_temperature 150.0(10)
_cell_measurement_theta_max 20.0
_cell_measurement_theta_min 3.0
_cell_volume 5277.5(6)
_computing_structure_refinement 'SHELXL-97 (Sheldrick, 1997)'
_computing_structure_solution 'SHELXS-97 (Sheldrick, 1990)'
_diffrn_ambient_temperature 150.0(10)
_diffrn_measured_fraction_theta_full 0.987
_diffrn_measured_fraction_theta_max 0.987
_diffrn_measurement_device_type KappaCCD
_diffrn_measurement_method 'phi and omega scans'
_diffrn_radiation_monochromator graphite
_diffrn_radiation_source 'fine-focus sealed tube'
_diffrn_radiation_type MoK\a
_diffrn_radiation_wavelength 0.71069
_diffrn_reflns_av_R_equivalents 0.0289
_diffrn_reflns_av_sigmaI/netI 0.0571
_diffrn_reflns_limit_h_max 14
_diffrn_reflns_limit_h_min -14
_diffrn_reflns_limit_k_max 20
_diffrn_reflns_limit_k_min -20
_diffrn_reflns_limit_l_max 28
_diffrn_reflns_limit_l_min -25
_diffrn_reflns_number 26699
_diffrn_reflns_theta_full 24.11
_diffrn_reflns_theta_max 24.11
_diffrn_reflns_theta_min 2.77
_exptl_absorpt_coefficient_mu 0.238
_exptl_absorpt_correction_T_max 0.9540
_exptl_absorpt_correction_T_min 0.9540
_exptl_crystal_colour vermilion
_exptl_crystal_density_diffrn 1.247
_exptl_crystal_density_method 'not measured'
_exptl_crystal_description block
_exptl_crystal_F_000 2104
_exptl_crystal_size_max 0.20
_exptl_crystal_size_mid 0.20
_exptl_crystal_size_min 0.20
_refine_diff_density_max 0.823
_refine_diff_density_min -0.499
_refine_diff_density_rms 0.061
_refine_ls_extinction_method none
_refine_ls_goodness_of_fit_ref 1.025
_refine_ls_hydrogen_treatment mixed
_refine_ls_matrix_type full
_refine_ls_number_parameters 1242
_refine_ls_number_reflns 16562
_refine_ls_number_restraints 5
_refine_ls_restrained_S_all 1.026
_refine_ls_R_factor_all 0.0912
_refine_ls_R_factor_gt 0.0611
_refine_ls_shift/su_max 0.000
_refine_ls_shift/su_mean 0.000
_refine_ls_structure_factor_coef Fsqd
_refine_ls_weighting_details 'calc w=1/[\s^2^(Fo^2^)+(0.0931P)^2^+4.2399P] where P=(Fo^2^+2Fc^2^)/3'
_refine_ls_weighting_scheme calc
_refine_ls_wR_factor_gt 0.1609
_refine_ls_wR_factor_ref 0.1783
_reflns_number_gt 11710
_reflns_number_total 16562
_reflns_threshold_expression >2sigma(I)
_cod_data_source_file om7006634-file002.cif
_cod_data_source_block p3s2li
_cod_depositor_comments
;
The following automatic conversions were performed:

'_symmetry_cell_setting' value 'Triclinic' changed to 'triclinic'
according to /home/saulius/struct/CIF-dictionaries/cif_core.dic
dictionary named 'cif_core.dic' version 2.4.1 from 2010-06-29.

Automatic conversion script
Id: cif_fix_values 1715 2011-07-08 13:25:40Z adriana 
;
_cod_original_sg_symbol_H-M 'P-1     '
_cod_database_code 4073835

loop_
_symmetry_equiv_pos_as_xyz
'x, y, z'
'-x, -y, -z'

loop_
_atom_site_label
_atom_site_type_symbol
_atom_site_fract_x
_atom_site_fract_y
_atom_site_fract_z
_atom_site_U_iso_or_equiv
_atom_site_adp_type
_atom_site_occupancy
_atom_site_symmetry_multiplicity
_atom_site_calc_flag
_atom_site_refinement_flags
_atom_site_disorder_assembly
_atom_site_disorder_group
S1 S -0.45732(7) 0.33958(6) 0.01422(4) 0.0475(3) Uani 1 1 d . . .
S2 S -0.21589(7) 0.15201(6) 0.17060(4) 0.0453(3) Uani 1 1 d . . .
S3 S 0.28210(7) 0.34903(5) 0.33194(4) 0.0445(2) Uani 1 1 d . . .
S4 S 0.03410(7) 0.16146(5) 0.48998(4) 0.0450(3) Uani 1 1 d . . .
P1 P -0.24723(8) 0.22329(5) 0.03513(4) 0.0407(2) Uani 1 1 d . . .
P2 P -0.32642(8) 0.37361(5) -0.03363(4) 0.0406(2) Uani 1 1 d . . .
P3 P -0.08280(7) 0.16577(5) 0.12199(4) 0.0358(2) Uani 1 1 d . . .
P4 P 0.23940(7) 0.28280(5) 0.46926(4) 0.0375(2) Uani 1 1 d . . .
P5 P 0.41045(7) 0.33875(5) 0.37883(4) 0.0351(2) Uani 1 1 d . . .
P6 P 0.16155(7) 0.12811(5) 0.53526(4) 0.0375(2) Uani 1 1 d . . .
O1 O -0.3233(2) 0.35158(16) 0.14353(13) 0.0609(8) Uani 1 1 d . . .
O2 O -0.4832(2) 0.21590(17) 0.14506(13) 0.0599(8) Uani 1 1 d . . .
O3 O 0.0123(2) 0.28676(15) 0.36093(12) 0.0529(7) Uani 1 1 d . . .
O4 O 0.1802(2) 0.15451(15) 0.35874(12) 0.0562(7) Uani 1 1 d . . .
C1 C -0.2296(3) 0.29887(19) -0.02807(15) 0.0381(8) Uani 1 1 d . . .
C2 C -0.1420(3) 0.29506(19) -0.06450(15) 0.0381(8) Uani 1 1 d . . .
C3 C -0.0554(3) 0.2440(2) -0.05028(15) 0.0415(9) Uani 1 1 d . . .
H3 H -0.0080 0.2360 -0.0799 0.050 Uiso 1 1 calc R . .
C4 C -0.0338(3) 0.20383(19) 0.00472(15) 0.0372(8) Uani 1 1 d . . .
C5 C -0.1087(3) 0.1989(2) 0.04972(16) 0.0399(9) Uani 1 1 d . . .
C6 C -0.2931(3) 0.1442(2) 0.00518(19) 0.0543(11) Uani 1 1 d . . .
H6A H -0.2397 0.1348 -0.0232 0.081 Uiso 1 1 calc R . .
H6B H -0.3622 0.1579 -0.0124 0.081 Uiso 1 1 calc R . .
H6C H -0.3019 0.0975 0.0351 0.081 Uiso 1 1 calc R . .
C7 C -0.3645(3) 0.4075(2) -0.10595(16) 0.0436(9) Uani 1 1 d . . .
C8 C -0.3298(3) 0.4775(2) -0.14027(17) 0.0487(10) Uani 1 1 d . . .
H8 H -0.2859 0.5110 -0.1256 0.058 Uiso 1 1 calc R . .
C9 C -0.3594(3) 0.4978(3) -0.19560(18) 0.0592(12) Uani 1 1 d . . .
H9 H -0.3373 0.5459 -0.2186 0.071 Uiso 1 1 calc R . .
C10 C -0.4207(4) 0.4487(3) -0.2174(2) 0.0649(12) Uani 1 1 d . . .
H10 H -0.4394 0.4623 -0.2556 0.078 Uiso 1 1 calc R . .
C11 C -0.4549(4) 0.3795(3) -0.1837(2) 0.0649(12) Uani 1 1 d . . .
H11 H -0.4971 0.3456 -0.1989 0.078 Uiso 1 1 calc R . .
C12 C -0.4284(3) 0.3595(2) -0.12846(19) 0.0552(11) Uani 1 1 d . . .
H12 H -0.4540 0.3125 -0.1054 0.066 Uiso 1 1 calc R . .
C13 C -0.2646(3) 0.4541(2) -0.01217(16) 0.0408(9) Uani 1 1 d . . .
C14 C -0.1645(3) 0.4448(2) 0.01116(17) 0.0461(9) Uani 1 1 d . . .
H14 H -0.1256 0.3984 0.0124 0.055 Uiso 1 1 calc R . .
C15 C -0.1204(3) 0.5028(2) 0.03272(18) 0.0514(10) Uani 1 1 d . . .
H15 H -0.0524 0.4955 0.0495 0.062 Uiso 1 1 calc R . .
C16 C -0.1748(3) 0.5705(2) 0.02982(19) 0.0538(11) Uani 1 1 d . . .
H16 H -0.1435 0.6106 0.0436 0.065 Uiso 1 1 calc R . .
C17 C -0.2753(3) 0.5808(2) 0.00694(19) 0.0543(11) Uani 1 1 d . . .
H17 H -0.3132 0.6276 0.0054 0.065 Uiso 1 1 calc R . .
C18 C -0.3205(3) 0.5224(2) -0.01376(17) 0.0485(10) Uani 1 1 d . . .
H18 H -0.3899 0.5291 -0.0291 0.058 Uiso 1 1 calc R . .
C19 C -0.1277(3) 0.3482(2) -0.12132(16) 0.0401(9) Uani 1 1 d . . .
C20 C -0.0695(3) 0.4158(2) -0.12852(18) 0.0516(10) Uani 1 1 d . . .
H20 H -0.0412 0.4298 -0.0967 0.062 Uiso 1 1 calc R . .
C21 C -0.0518(4) 0.4633(3) -0.1812(2) 0.0633(13) Uani 1 1 d . . .
H21 H -0.0110 0.5092 -0.1855 0.076 Uiso 1 1 calc R . .
C22 C -0.0934(4) 0.4438(3) -0.2270(2) 0.0674(13) Uani 1 1 d . . .
H22 H -0.0836 0.4771 -0.2631 0.081 Uiso 1 1 calc R . .
C23 C -0.1486(4) 0.3773(3) -0.22121(19) 0.0704(13) Uani 1 1 d . . .
H23 H -0.1756 0.3633 -0.2534 0.084 Uiso 1 1 calc R . .
C24 C -0.1661(4) 0.3290(2) -0.16811(18) 0.0572(11) Uani 1 1 d . . .
H24 H -0.2050 0.2824 -0.1644 0.069 Uiso 1 1 calc R . .
C25 C 0.0760(3) 0.1685(2) 0.01002(15) 0.0393(9) Uani 1 1 d . . .
C26 C 0.0882(4) 0.0920(2) 0.00605(19) 0.0575(11) Uani 1 1 d . . .
H26 H 0.0267 0.0619 0.0035 0.069 Uiso 1 1 calc R . .
C27 C 0.1916(5) 0.0599(3) 0.0058(2) 0.0763(15) Uani 1 1 d . . .
H27 H 0.1998 0.0079 0.0028 0.092 Uiso 1 1 calc R . .
C28 C 0.2795(4) 0.1020(3) 0.0097(2) 0.0751(15) Uani 1 1 d . . .
H28 H 0.3492 0.0796 0.0098 0.090 Uiso 1 1 calc R . .
C29 C 0.2678(4) 0.1765(3) 0.0133(2) 0.0691(13) Uani 1 1 d . . .
H29 H 0.3298 0.2062 0.0158 0.083 Uiso 1 1 calc R . .
C30 C 0.1668(3) 0.2098(2) 0.01347(18) 0.0511(10) Uani 1 1 d . . .
H30 H 0.1604 0.2620 0.0160 0.061 Uiso 1 1 calc R . .
C31 C 0.0063(3) 0.23123(19) 0.14621(15) 0.0371(8) Uani 1 1 d . . .
C32 C 0.0421(3) 0.2989(2) 0.11049(17) 0.0451(9) Uani 1 1 d . . .
H32 H 0.0245 0.3098 0.0721 0.054 Uiso 1 1 calc R . .
C33 C 0.1034(3) 0.3508(2) 0.13048(19) 0.0525(10) Uani 1 1 d . . .
H33 H 0.1282 0.3969 0.1058 0.063 Uiso 1 1 calc R . .
C34 C 0.1282(3) 0.3353(2) 0.1863(2) 0.0589(12) Uani 1 1 d . . .
H34 H 0.1706 0.3707 0.2000 0.071 Uiso 1 1 calc R . .
C35 C 0.0918(3) 0.2685(2) 0.22271(19) 0.0545(11) Uani 1 1 d . . .
H35 H 0.1087 0.2583 0.2612 0.065 Uiso 1 1 calc R . .
C36 C 0.0307(3) 0.2168(2) 0.20272(17) 0.0445(9) Uani 1 1 d . . .
H36 H 0.0053 0.1711 0.2277 0.053 Uiso 1 1 calc R . .
C37 C -0.0124(3) 0.07405(19) 0.13193(15) 0.0378(8) Uani 1 1 d . . .
C38 C -0.0699(3) 0.0116(2) 0.12252(17) 0.0488(10) Uani 1 1 d . . .
H38 H -0.1428 0.0182 0.1121 0.059 Uiso 1 1 calc R . .
C39 C -0.0217(4) -0.0601(2) 0.12814(19) 0.0580(11) Uani 1 1 d . . .
H39 H -0.0615 -0.1022 0.1215 0.070 Uiso 1 1 calc R . .
C40 C 0.0838(4) -0.0700(2) 0.1433(2) 0.0614(12) Uani 1 1 d . . .
H40 H 0.1169 -0.1190 0.1474 0.074 Uiso 1 1 calc R . .
C41 C 0.1413(3) -0.0088(2) 0.15264(19) 0.0569(11) Uani 1 1 d . . .
H41 H 0.2140 -0.0159 0.1633 0.068 Uiso 1 1 calc R . .
C42 C 0.0937(3) 0.0632(2) 0.14645(17) 0.0454(9) Uani 1 1 d . . .
H42 H 0.1345 0.1053 0.1523 0.055 Uiso 1 1 calc R . .
C43 C -0.3928(4) 0.4161(3) 0.1401(2) 0.0690(13) Uani 1 1 d . . .
H43A H -0.4604 0.4006 0.1625 0.083 Uiso 1 1 calc R . .
H43B H -0.4109 0.4374 0.1006 0.083 Uiso 1 1 calc R . .
C44 C -0.3363(5) 0.4741(3) 0.1623(3) 0.098(2) Uani 1 1 d . . .
H44A H -0.3101 0.5165 0.1313 0.118 Uiso 1 1 calc R . .
H44B H -0.3849 0.4958 0.1879 0.118 Uiso 1 1 calc R . .
C45 C -0.2470(5) 0.4344(3) 0.1923(3) 0.0926(18) Uani 1 1 d . . .
H45A H -0.2659 0.4182 0.2330 0.111 Uiso 1 1 calc R . .
H45B H -0.1829 0.4681 0.1871 0.111 Uiso 1 1 calc R . .
C46 C -0.2251(4) 0.3655(3) 0.1677(2) 0.0634(12) Uani 1 1 d . . .
H46A H -0.1659 0.3763 0.1387 0.076 Uiso 1 1 calc R . .
H46B H -0.2051 0.3205 0.1973 0.076 Uiso 1 1 calc R . .
C47 C -0.5847(3) 0.2515(3) 0.1538(2) 0.0694(13) Uani 1 1 d . A .
H47A H -0.5984 0.2950 0.1218 0.083 Uiso 1 1 calc R . .
H47B H -0.5846 0.2712 0.1886 0.083 Uiso 1 1 calc R . .
C48 C -0.6695(4) 0.1912(3) 0.1588(3) 0.0891(17) Uani 1 1 d . . .
H48A H -0.7194 0.2051 0.1276 0.107 Uiso 1 1 calc R A .
H48B H -0.7114 0.1851 0.1948 0.107 Uiso 1 1 calc R . .
C49 C -0.6101(4) 0.1179(3) 0.1561(3) 0.0881(17) Uani 1 1 d . A .
H49A H -0.6004 0.0861 0.1943 0.106 Uiso 0.702(9) 1 calc PR A 1
H49A H -0.6499 0.0876 0.1342 0.106 Uiso 0.702(9) 1 calc PR A 1
H49C H -0.6387 0.0735 0.1847 0.106 Uiso 0.298(9) 1 calc PR A 2
H49D H -0.6119 0.1065 0.1184 0.106 Uiso 0.298(9) 1 calc PR A 2
C50 C -0.5030(5) 0.1436(4) 0.1275(4) 0.0611(19) Uani 0.702(9) 1 d P A 1
H50A H -0.4461 0.1052 0.1404 0.073 Uiso 0.702(9) 1 calc PR A 1
H50B H -0.5067 0.1526 0.0862 0.073 Uiso 0.702(9) 1 calc PR A 1
C50A C -0.5027(12) 0.1391(9) 0.1686(10) 0.0611(19) Uani 0.298(9) 1 d P A 2
H50C H -0.4959 0.1293 0.2098 0.073 Uiso 0.298(9) 1 calc PR A 2
H50D H -0.4486 0.1072 0.1535 0.073 Uiso 0.298(9) 1 calc PR A 2
C51 C 0.3787(3) 0.30856(19) 0.45147(15) 0.0366(8) Uani 1 1 d . . .
C52 C 0.4508(3) 0.30180(18) 0.49554(15) 0.0369(8) Uani 1 1 d . . .
C53 C 0.4266(3) 0.2586(2) 0.54978(15) 0.0400(9) Uani 1 1 d . . .
H53 H 0.4717 0.2651 0.5788 0.048 Uiso 1 1 calc R . .
C54 C 0.3407(3) 0.20625(19) 0.56477(15) 0.0387(8) Uani 1 1 d . . .
C55 C 0.2551(3) 0.20469(19) 0.52961(15) 0.0365(8) Uani 1 1 d . . .
C56 C 0.1914(3) 0.3597(2) 0.50341(19) 0.0524(11) Uani 1 1 d . . .
H56A H 0.1176 0.3484 0.5184 0.079 Uiso 1 1 calc R . .
H56B H 0.1929 0.4089 0.4758 0.079 Uiso 1 1 calc R . .
H56C H 0.2383 0.3626 0.5341 0.079 Uiso 1 1 calc R . .
C57 C 0.5054(3) 0.27246(19) 0.35579(15) 0.0378(8) Uani 1 1 d . . .
C58 C 0.5329(3) 0.2827(2) 0.29886(16) 0.0432(9) Uani 1 1 d . . .
H58 H 0.5060 0.3260 0.2730 0.052 Uiso 1 1 calc R . .
C59 C 0.5991(3) 0.2306(2) 0.27949(18) 0.0523(10) Uani 1 1 d . . .
H59 H 0.6178 0.2382 0.2406 0.063 Uiso 1 1 calc R . .
C60 C 0.6379(3) 0.1672(2) 0.31742(19) 0.0529(10) Uani 1 1 d . . .
H60 H 0.6836 0.1315 0.3044 0.063 Uiso 1 1 calc R . .
C61 C 0.6106(3) 0.1559(2) 0.37358(18) 0.0497(10) Uani 1 1 d . . .
H61 H 0.6371 0.1122 0.3992 0.060 Uiso 1 1 calc R . .
C62 C 0.5443(3) 0.2082(2) 0.39302(16) 0.0416(9) Uani 1 1 d . . .
H62 H 0.5255 0.2001 0.4320 0.050 Uiso 1 1 calc R . .
C63 C 0.4775(3) 0.43177(19) 0.36453(15) 0.0384(8) Uani 1 1 d . . .
C64 C 0.5823(3) 0.4447(2) 0.34407(16) 0.0444(9) Uani 1 1 d . . .
H64 H 0.6242 0.4034 0.3360 0.053 Uiso 1 1 calc R . .
C65 C 0.5685(4) 0.5769(2) 0.3477(2) 0.0603(12) Uani 1 1 d . . .
H65 H 0.6000 0.6265 0.3422 0.072 Uiso 1 1 calc R . .
C66 C 0.6271(3) 0.5176(2) 0.33513(19) 0.0546(11) Uani 1 1 d . . .
H66 H 0.6989 0.5262 0.3202 0.065 Uiso 1 1 calc R . .
C67 C 0.4632(4) 0.5654(2) 0.36851(19) 0.0574(11) Uani 1 1 d . . .
H67 H 0.4224 0.6068 0.3771 0.069 Uiso 1 1 calc R . .
C68 C 0.4181(3) 0.4933(2) 0.37658(17) 0.0489(10) Uani 1 1 d . . .
H68 H 0.3457 0.4854 0.3905 0.059 Uiso 1 1 calc R . .
C69 C 0.5609(3) 0.3372(2) 0.48823(15) 0.0392(9) Uani 1 1 d . . .
C70 C 0.6534(3) 0.2939(2) 0.49134(18) 0.0514(10) Uani 1 1 d . . .
H70 H 0.6478 0.2397 0.4962 0.062 Uiso 1 1 calc R . .
C71 C 0.7546(3) 0.3270(3) 0.4875(2) 0.0643(12) Uani 1 1 d . . .
H71 H 0.8173 0.2958 0.4890 0.077 Uiso 1 1 calc R . .
C72 C 0.7640(4) 0.4049(3) 0.48165(19) 0.0651(13) Uani 1 1 d . . .
H72 H 0.8331 0.4281 0.4788 0.078 Uiso 1 1 calc R . .
C73 C 0.6729(4) 0.4488(3) 0.47996(19) 0.0628(12) Uani 1 1 d . . .
H73 H 0.6791 0.5027 0.4765 0.075 Uiso 1 1 calc R . .
C74 C 0.5718(3) 0.4158(2) 0.48315(17) 0.0491(10) Uani 1 1 d . . .
H74 H 0.5094 0.4472 0.4819 0.059 Uiso 1 1 calc R . .
C75 C 0.3530(3) 0.1493(2) 0.61942(15) 0.0398(9) Uani 1 1 d . . .
C76 C 0.4142(3) 0.0833(2) 0.62166(18) 0.0470(10) Uani 1 1 d . . .
H76 H 0.4456 0.0732 0.5879 0.056 Uiso 1 1 calc R . .
C77 C 0.4303(3) 0.0320(2) 0.6723(2) 0.0561(11) Uani 1 1 d . . .
H77 H 0.4720 -0.0131 0.6730 0.067 Uiso 1 1 calc R . .
C78 C 0.3865(4) 0.0459(3) 0.7208(2) 0.0667(13) Uani 1 1 d . . .
H78 H 0.3981 0.0107 0.7555 0.080 Uiso 1 1 calc R . .
C79 C 0.3246(4) 0.1120(3) 0.72002(18) 0.0632(12) Uani 1 1 d . . .
H79 H 0.2927 0.1213 0.7539 0.076 Uiso 1 1 calc R . .
C80 C 0.3102(3) 0.1636(2) 0.66926(17) 0.0513(10) Uani 1 1 d . . .
H80 H 0.2704 0.2095 0.6687 0.062 Uiso 1 1 calc R . .
C81 C 0.1188(3) 0.0909(2) 0.60775(16) 0.0413(9) Uani 1 1 d . . .
C82 C 0.1533(3) 0.0207(2) 0.64034(16) 0.0443(9) Uani 1 1 d . . .
H82 H 0.1996 -0.0117 0.6240 0.053 Uiso 1 1 calc R . .
C83 C 0.1200(3) -0.0018(2) 0.69644(18) 0.0544(11) Uani 1 1 d . . .
H83 H 0.1424 -0.0500 0.7182 0.065 Uiso 1 1 calc R . .
C84 C 0.0546(4) 0.0454(3) 0.72082(19) 0.0613(12) Uani 1 1 d . . .
H84 H 0.0338 0.0303 0.7595 0.074 Uiso 1 1 calc R . .
C85 C 0.0194(4) 0.1146(3) 0.68908(19) 0.0602(11) Uani 1 1 d . . .
H85 H -0.0262 0.1469 0.7058 0.072 Uiso 1 1 calc R . .
C86 C 0.0506(3) 0.1368(2) 0.63265(17) 0.0498(10) Uani 1 1 d . . .
H86 H 0.0250 0.1840 0.6108 0.060 Uiso 1 1 calc R . .
C87 C 0.2306(3) 0.05027(19) 0.51144(15) 0.0386(8) Uani 1 1 d . . .
C88 C 0.3329(3) 0.0618(2) 0.48668(16) 0.0412(9) Uani 1 1 d . . .
H88 H 0.3688 0.1092 0.4847 0.049 Uiso 1 1 calc R . .
C89 C 0.3838(3) 0.0050(2) 0.46468(17) 0.0456(9) Uani 1 1 d . . .
H89 H 0.4537 0.0139 0.4472 0.055 Uiso 1 1 calc R . .
C90 C 0.3331(3) -0.0647(2) 0.46806(18) 0.0482(10) Uani 1 1 d . . .
H90 H 0.3686 -0.1041 0.4538 0.058 Uiso 1 1 calc R . .
C91 C 0.2310(3) -0.0765(2) 0.49229(18) 0.0495(10) Uani 1 1 d . . .
H91 H 0.1958 -0.1242 0.4945 0.059 Uiso 1 1 calc R . .
C92 C 0.1791(3) -0.0195(2) 0.51343(17) 0.0439(9) Uani 1 1 d . . .
H92 H 0.1080 -0.0279 0.5294 0.053 Uiso 1 1 calc R . .
C93 C -0.0105(5) 0.3612(4) 0.3697(5) 0.062(2) Uani 0.759(16) 1 d P B 1
H93A H 0.0488 0.3971 0.3536 0.075 Uiso 0.759(16) 1 calc PR B 1
H93B H -0.0194 0.3597 0.4104 0.075 Uiso 0.759(16) 1 calc PR B 1
C94 C -0.1136(8) 0.3867(6) 0.3407(5) 0.064(3) Uani 0.759(16) 1 d P B 1
H94A H -0.0986 0.4184 0.3024 0.077 Uiso 0.759(16) 1 calc PR B 1
H94B H -0.1589 0.4166 0.3624 0.077 Uiso 0.759(16) 1 calc PR B 1
C93A C -0.004(2) 0.3690(13) 0.3350(16) 0.062(2) Uani 0.241(16) 1 d P B 2
H93C H 0.0086 0.4006 0.3627 0.075 Uiso 0.241(16) 1 calc PR B 2
H93D H 0.0479 0.3855 0.3027 0.075 Uiso 0.241(16) 1 calc PR B 2
C94A C -0.102(3) 0.378(2) 0.3184(17) 0.064(3) Uani 0.241(16) 1 d P B 2
H94C H -0.1008 0.3906 0.2768 0.077 Uiso 0.241(16) 1 calc PR B 2
H94D H -0.1355 0.4216 0.3314 0.077 Uiso 0.241(16) 1 calc PR B 2
C95 C -0.1689(4) 0.3109(3) 0.3383(3) 0.0804(16) Uani 1 1 d . . .
H95A H -0.2333 0.3020 0.3641 0.096 Uiso 0.759(16) 1 calc PR B 1
H95B H -0.1912 0.3120 0.2997 0.096 Uiso 0.759(16) 1 calc PR B 1
H95C H -0.2128 0.3001 0.3081 0.096 Uiso 0.241(16) 1 calc PR B 2
H95D H -0.2170 0.3169 0.3704 0.096 Uiso 0.241(16) 1 calc PR B 2
C96 C -0.0876(3) 0.2503(3) 0.3559(2) 0.0630(12) Uani 1 1 d . B .
H96A H -0.1105 0.2166 0.3923 0.076 Uiso 1 1 calc R . .
H96B H -0.0794 0.2185 0.3276 0.076 Uiso 1 1 calc R . .
C97 C 0.2812(4) 0.1423(3) 0.3320(2) 0.0645(12) Uani 1 1 d . B .
H97A H 0.3396 0.1362 0.3591 0.077 Uiso 1 1 calc R . .
H97B H 0.2990 0.1861 0.3003 0.077 Uiso 1 1 calc R . .
C98 C 0.2675(6) 0.0697(3) 0.3114(3) 0.108(2) Uani 1 1 d D . .
H98A H 0.2518 0.0819 0.2710 0.129 Uiso 0.64(2) 1 calc PR B 1
H98B H 0.3337 0.0380 0.3168 0.129 Uiso 0.64(2) 1 calc PR B 1
H98C H 0.2878 0.0788 0.2709 0.129 Uiso 0.36(2) 1 calc PR B 2
H98D H 0.3142 0.0285 0.3321 0.129 Uiso 0.36(2) 1 calc PR B 2
C99 C 0.1755(9) 0.0280(6) 0.3454(8) 0.090(4) Uani 0.64(2) 1 d PD B 1
H99A H 0.1333 0.0001 0.3228 0.108 Uiso 0.64(2) 1 calc PR B 1
H99B H 0.2010 -0.0092 0.3788 0.108 Uiso 0.64(2) 1 calc PR B 1
C99A C 0.1593(13) 0.0479(14) 0.3206(11) 0.090(4) Uani 0.36(2) 1 d PD B 2
H99C H 0.1536 -0.0084 0.3353 0.108 Uiso 0.36(2) 1 calc PR B 2
H99D H 0.1211 0.0618 0.2850 0.108 Uiso 0.36(2) 1 calc PR B 2
C100 C 0.1107(4) 0.0889(3) 0.3622(2) 0.0679(13) Uani 1 1 d D B .
H10I H 0.0501 0.1032 0.3369 0.081 Uiso 0.64(2) 1 calc PR B 1
H10J H 0.0809 0.0708 0.4011 0.081 Uiso 0.64(2) 1 calc PR B 1
H10K H 0.0364 0.1056 0.3525 0.081 Uiso 0.36(2) 1 calc PR B 2
H10L H 0.1091 0.0554 0.4005 0.081 Uiso 0.36(2) 1 calc PR B 2
C101 C 0.1163(10) 0.5766(9) 0.3883(5) 0.211(7) Uani 1 1 d . . .
H10C H 0.1569 0.5683 0.3544 0.253 Uiso 1 1 calc R . .
H10D H 0.1621 0.5627 0.4213 0.253 Uiso 1 1 calc R . .
C102 C 0.0750(7) 0.6557(5) 0.3804(5) 0.150(3) Uani 1 1 d . . .
H10E H 0.0655 0.6701 0.4171 0.179 Uiso 1 1 calc R . .
H10F H 0.1261 0.6922 0.3562 0.179 Uiso 1 1 calc R . .
C103 C -0.0246(6) 0.6577(4) 0.3547(3) 0.107(2) Uani 1 1 d . . .
H10G H -0.0155 0.6773 0.3136 0.129 Uiso 1 1 calc R . .
H10H H -0.0761 0.6913 0.3699 0.129 Uiso 1 1 calc R . .
C104 C -0.0625(7) 0.5795(5) 0.3676(4) 0.131(3) Uani 1 1 d . . .
H10I H -0.1311 0.5752 0.3902 0.157 Uiso 1 1 calc R . .
H10J H -0.0748 0.5623 0.3326 0.157 Uiso 1 1 calc R . .
O105 O 0.0151(12) 0.5354(5) 0.3974(6) 0.290(6) Uani 1 1 d . . .
C106 C -0.4503(11) -0.1254(7) 0.1511(5) 0.259(9) Uani 1 1 d . . .
H10K H -0.4017 -0.1701 0.1614 0.311 Uiso 1 1 calc R . .
H10L H -0.4894 -0.1175 0.1855 0.311 Uiso 1 1 calc R . .
C107 C -0.3901(7) -0.0573(5) 0.1242(3) 0.131(3) Uani 1 1 d . . .
H10M H -0.3736 -0.0267 0.1519 0.157 Uiso 1 1 calc R . .
H10N H -0.3214 -0.0717 0.1073 0.157 Uiso 1 1 calc R . .
O108 O -0.4540(5) -0.0146(3) 0.0826(3) 0.145(2) Uani 1 1 d . . .
C109 C -0.5446(6) -0.0590(4) 0.0797(4) 0.136(3) Uani 1 1 d . . .
H10O H -0.5584 -0.0588 0.0401 0.163 Uiso 1 1 calc R . .
H10P H -0.6087 -0.0378 0.0964 0.163 Uiso 1 1 calc R . .
C110 C -0.5238(9) -0.1372(5) 0.1109(4) 0.174(5) Uani 1 1 d . . .
H11A H -0.5906 -0.1623 0.1293 0.209 Uiso 1 1 calc R . .
H11B H -0.4912 -0.1688 0.0861 0.209 Uiso 1 1 calc R . .
C111 C -0.2271(10) -0.2905(11) 0.1428(4) 0.243(9) Uani 1 1 d . . .
H11C H -0.1785 -0.3061 0.1142 0.291 Uiso 1 1 calc R . .
H11D H -0.2999 -0.2803 0.1279 0.291 Uiso 1 1 calc R . .
O112 O -0.2295(10) -0.3490(6) 0.1972(7) 0.302(6) Uani 1 1 d . . .
C113 C -0.2129(9) -0.3085(7) 0.2379(4) 0.171(4) Uani 1 1 d . . .
H11E H -0.1805 -0.3411 0.2714 0.206 Uiso 1 1 calc R . .
H11F H -0.2804 -0.2853 0.2494 0.206 Uiso 1 1 calc R . .
C114 C -0.1392(8) -0.2513(5) 0.2080(4) 0.143(3) Uani 1 1 d . . .
H11G H -0.1305 -0.2095 0.2280 0.172 Uiso 1 1 calc R . .
H11H H -0.0678 -0.2738 0.2019 0.172 Uiso 1 1 calc R . .
C115 C -0.1863(8) -0.2266(4) 0.1607(4) 0.161(4) Uani 1 1 d . . .
H11I H -0.1340 -0.1983 0.1319 0.193 Uiso 1 1 calc R . .
H11J H -0.2458 -0.1913 0.1658 0.193 Uiso 1 1 calc R . .
C116 C -0.6455(11) -0.2455(6) 0.2827(5) 0.195(5) Uani 1 1 d . . .
H11K H -0.6718 -0.2975 0.2821 0.234 Uiso 1 1 calc R . .
H11L H -0.5717 -0.2396 0.2655 0.234 Uiso 1 1 calc R . .
C117 C -0.6444(8) -0.2372(6) 0.3355(5) 0.158(4) Uani 1 1 d . . .
H11M H -0.5692 -0.2375 0.3474 0.190 Uiso 1 1 calc R . .
H11N H -0.6833 -0.2805 0.3608 0.190 Uiso 1 1 calc R . .
O118 O -0.6953(9) -0.1658(6) 0.3389(4) 0.238(4) Uani 1 1 d . . .
C119 C -0.7110(8) -0.1282(5) 0.2779(5) 0.147(3) Uani 1 1 d . . .
H11O H -0.7792 -0.0988 0.2734 0.176 Uiso 1 1 calc R . .
H11P H -0.6505 -0.0931 0.2623 0.176 Uiso 1 1 calc R . .
C120 C -0.7139(9) -0.1893(6) 0.2518(4) 0.152(3) Uani 1 1 d . . .
H12A H -0.6874 -0.1734 0.2121 0.182 Uiso 1 1 calc R . .
H12B H -0.7881 -0.2092 0.2528 0.182 Uiso 1 1 calc R . .
Li1 Li -0.3533(6) 0.2656(4) 0.1111(3) 0.0588(18) Uani 1 1 d . A .
Li2 Li 0.1426(5) 0.2395(4) 0.3933(3) 0.0524(17) Uani 1 1 d . B .

loop_
_atom_site_aniso_label
_atom_site_aniso_U_11
_atom_site_aniso_U_22
_atom_site_aniso_U_33
_atom_site_aniso_U_23
_atom_site_aniso_U_13
_atom_site_aniso_U_12
S1 0.0382(5) 0.0470(6) 0.0523(6) -0.0007(5) -0.0013(4) 0.0049(4)
S2 0.0408(5) 0.0487(6) 0.0412(6) 0.0000(4) 0.0017(4) 0.0017(4)
S3 0.0417(5) 0.0453(5) 0.0414(6) 0.0021(4) -0.0065(4) -0.0028(4)
S4 0.0398(5) 0.0404(5) 0.0509(6) -0.0011(4) -0.0049(4) -0.0048(4)
P1 0.0413(5) 0.0343(5) 0.0427(6) -0.0002(4) -0.0035(4) 0.0025(4)
P2 0.0417(5) 0.0343(5) 0.0430(6) -0.0021(4) -0.0054(4) 0.0038(4)
P3 0.0380(5) 0.0319(5) 0.0350(5) -0.0019(4) -0.0025(4) 0.0018(4)
P4 0.0374(5) 0.0316(5) 0.0398(6) -0.0003(4) -0.0008(4) -0.0029(4)
P5 0.0375(5) 0.0295(5) 0.0356(5) -0.0013(4) -0.0019(4) -0.0021(4)
P6 0.0387(5) 0.0299(5) 0.0412(6) -0.0025(4) -0.0003(4) -0.0040(4)
O1 0.0654(19) 0.0548(17) 0.066(2) -0.0208(15) -0.0056(15) 0.0081(15)
O2 0.0427(15) 0.0608(18) 0.070(2) -0.0031(15) 0.0047(14) -0.0034(14)
O3 0.0446(15) 0.0474(16) 0.0641(19) -0.0050(13) -0.0124(13) 0.0008(13)
O4 0.0624(18) 0.0450(15) 0.064(2) -0.0175(14) 0.0001(15) -0.0091(14)
C1 0.043(2) 0.0307(18) 0.038(2) -0.0003(15) -0.0069(16) 0.0015(16)
C2 0.042(2) 0.0310(18) 0.039(2) -0.0026(15) -0.0051(17) -0.0002(16)
C3 0.049(2) 0.041(2) 0.034(2) -0.0072(16) 0.0005(16) 0.0080(17)
C4 0.042(2) 0.0318(18) 0.037(2) -0.0058(15) -0.0022(16) 0.0044(15)
C5 0.042(2) 0.0354(19) 0.041(2) -0.0052(16) -0.0048(17) 0.0058(16)
C6 0.054(2) 0.043(2) 0.064(3) -0.005(2) -0.008(2) -0.0040(19)
C7 0.042(2) 0.040(2) 0.045(2) -0.0017(17) -0.0057(17) 0.0083(17)
C8 0.050(2) 0.043(2) 0.049(3) -0.0022(19) -0.0055(19) 0.0042(18)
C9 0.057(3) 0.061(3) 0.049(3) 0.010(2) -0.001(2) 0.009(2)
C10 0.065(3) 0.080(3) 0.047(3) -0.007(2) -0.013(2) 0.011(3)
C11 0.069(3) 0.073(3) 0.055(3) -0.017(2) -0.015(2) -0.002(2)
C12 0.054(2) 0.051(2) 0.059(3) -0.008(2) -0.009(2) 0.000(2)
C13 0.040(2) 0.039(2) 0.041(2) -0.0030(16) -0.0001(16) 0.0018(16)
C14 0.046(2) 0.045(2) 0.047(2) -0.0093(18) -0.0034(18) 0.0024(18)
C15 0.049(2) 0.051(2) 0.055(3) -0.013(2) -0.0094(19) -0.001(2)
C16 0.057(3) 0.041(2) 0.062(3) -0.0089(19) -0.006(2) -0.003(2)
C17 0.053(2) 0.038(2) 0.071(3) -0.009(2) -0.006(2) 0.0036(19)
C18 0.047(2) 0.039(2) 0.057(3) -0.0057(19) -0.0050(19) 0.0053(18)
C19 0.043(2) 0.0344(19) 0.039(2) 0.0000(16) 0.0001(16) 0.0065(16)
C20 0.051(2) 0.045(2) 0.053(3) -0.0007(19) -0.0040(19) 0.0009(19)
C21 0.058(3) 0.051(3) 0.070(3) 0.009(2) 0.004(2) 0.003(2)
C22 0.087(3) 0.058(3) 0.045(3) 0.012(2) 0.005(2) 0.005(3)
C23 0.096(4) 0.072(3) 0.040(3) -0.005(2) -0.001(2) 0.002(3)
C24 0.073(3) 0.051(2) 0.046(3) -0.008(2) -0.003(2) 0.004(2)
C25 0.047(2) 0.038(2) 0.030(2) -0.0024(15) 0.0026(16) 0.0106(17)
C26 0.069(3) 0.045(2) 0.059(3) -0.014(2) 0.002(2) 0.013(2)
C27 0.100(4) 0.056(3) 0.069(3) -0.010(2) 0.010(3) 0.039(3)
C28 0.061(3) 0.089(4) 0.067(3) -0.004(3) 0.002(2) 0.039(3)
C29 0.048(3) 0.086(4) 0.068(3) -0.007(3) -0.002(2) 0.014(2)
C30 0.044(2) 0.049(2) 0.057(3) -0.0056(19) -0.0028(19) 0.0092(19)
C31 0.0359(18) 0.0322(18) 0.043(2) -0.0081(16) -0.0013(16) 0.0061(15)
C32 0.048(2) 0.037(2) 0.049(2) -0.0069(17) -0.0006(18) 0.0050(17)
C33 0.059(2) 0.037(2) 0.060(3) -0.0085(19) -0.001(2) -0.0072(19)
C34 0.056(3) 0.049(2) 0.076(3) -0.023(2) -0.009(2) -0.007(2)
C35 0.060(3) 0.058(3) 0.048(3) -0.016(2) -0.009(2) 0.003(2)
C36 0.048(2) 0.040(2) 0.045(2) -0.0074(17) -0.0023(18) 0.0032(17)
C37 0.046(2) 0.0313(18) 0.033(2) -0.0016(15) -0.0004(16) 0.0020(16)
C38 0.054(2) 0.040(2) 0.052(3) -0.0078(18) -0.0093(19) -0.0017(19)
C39 0.077(3) 0.037(2) 0.061(3) -0.012(2) -0.008(2) 0.001(2)
C40 0.076(3) 0.036(2) 0.069(3) -0.006(2) -0.004(2) 0.014(2)
C41 0.053(2) 0.048(2) 0.066(3) -0.005(2) -0.002(2) 0.014(2)
C42 0.047(2) 0.036(2) 0.051(2) -0.0046(17) -0.0041(18) 0.0039(17)
C43 0.080(3) 0.058(3) 0.070(3) -0.017(2) -0.004(3) 0.017(3)
C44 0.078(4) 0.070(3) 0.153(6) -0.042(4) 0.009(4) 0.006(3)
C45 0.115(5) 0.068(3) 0.105(5) -0.037(3) -0.034(4) 0.006(3)
C46 0.060(3) 0.057(3) 0.071(3) -0.010(2) -0.006(2) -0.001(2)
C47 0.048(3) 0.079(3) 0.079(4) -0.015(3) 0.005(2) 0.002(2)
C48 0.053(3) 0.098(4) 0.120(5) -0.035(4) 0.011(3) -0.008(3)
C49 0.065(3) 0.080(4) 0.120(5) -0.026(3) 0.011(3) -0.016(3)
C50 0.048(3) 0.057(3) 0.081(6) -0.021(4) -0.002(4) -0.008(3)
C50A 0.048(3) 0.057(3) 0.081(6) -0.021(4) -0.002(4) -0.008(3)
C51 0.0355(18) 0.0348(18) 0.038(2) -0.0053(15) 0.0019(15) -0.0044(15)
C52 0.046(2) 0.0259(17) 0.039(2) -0.0085(15) -0.0001(16) -0.0030(15)
C53 0.049(2) 0.0374(19) 0.034(2) -0.0082(16) -0.0046(16) -0.0069(17)
C54 0.049(2) 0.0332(18) 0.034(2) -0.0072(15) 0.0012(16) -0.0053(17)
C55 0.0415(19) 0.0290(18) 0.037(2) -0.0039(15) 0.0040(16) -0.0048(15)
C56 0.047(2) 0.036(2) 0.071(3) -0.0063(19) 0.009(2) 0.0032(18)
C57 0.0388(19) 0.0313(18) 0.043(2) -0.0070(16) -0.0017(16) -0.0015(15)
C58 0.046(2) 0.041(2) 0.041(2) -0.0061(17) -0.0009(17) -0.0008(17)
C59 0.061(3) 0.049(2) 0.048(3) -0.015(2) 0.006(2) -0.006(2)
C60 0.052(2) 0.045(2) 0.064(3) -0.016(2) 0.005(2) 0.0022(19)
C61 0.053(2) 0.036(2) 0.057(3) -0.0045(19) -0.001(2) 0.0040(18)
C62 0.044(2) 0.037(2) 0.042(2) -0.0051(17) 0.0007(17) -0.0022(17)
C63 0.047(2) 0.0298(18) 0.036(2) -0.0016(15) -0.0028(16) -0.0025(16)
C64 0.044(2) 0.037(2) 0.049(2) -0.0044(17) -0.0009(18) 0.0002(17)
C65 0.072(3) 0.036(2) 0.072(3) -0.008(2) -0.004(2) -0.014(2)
C66 0.052(2) 0.043(2) 0.065(3) -0.004(2) 0.003(2) -0.014(2)
C67 0.071(3) 0.033(2) 0.067(3) -0.010(2) 0.002(2) 0.002(2)
C68 0.055(2) 0.037(2) 0.052(3) -0.0036(18) 0.0022(19) 0.0014(18)
C69 0.047(2) 0.040(2) 0.031(2) -0.0059(16) -0.0035(16) -0.0095(17)
C70 0.046(2) 0.047(2) 0.061(3) -0.0100(19) -0.0079(19) -0.0051(19)
C71 0.043(2) 0.076(3) 0.075(3) -0.018(3) -0.007(2) -0.008(2)
C72 0.055(3) 0.082(3) 0.057(3) -0.013(2) -0.006(2) -0.028(3)
C73 0.076(3) 0.052(3) 0.059(3) -0.009(2) -0.009(2) -0.026(2)
C74 0.059(2) 0.041(2) 0.048(2) -0.0098(18) -0.0069(19) -0.0110(19)
C75 0.043(2) 0.0357(19) 0.037(2) 0.0010(16) -0.0039(16) -0.0111(16)
C76 0.048(2) 0.038(2) 0.052(3) -0.0037(18) -0.0024(18) 0.0010(18)
C77 0.056(3) 0.045(2) 0.060(3) 0.004(2) -0.011(2) 0.003(2)
C78 0.084(3) 0.058(3) 0.048(3) 0.013(2) -0.019(2) -0.003(2)
C79 0.087(3) 0.062(3) 0.037(3) -0.005(2) -0.006(2) -0.003(3)
C80 0.063(3) 0.047(2) 0.042(3) -0.0050(19) -0.003(2) -0.002(2)
C81 0.041(2) 0.0352(19) 0.044(2) -0.0017(17) 0.0015(17) -0.0087(16)
C82 0.045(2) 0.037(2) 0.046(2) -0.0011(17) -0.0003(17) -0.0083(17)
C83 0.058(3) 0.051(2) 0.047(3) 0.005(2) -0.003(2) -0.010(2)
C84 0.063(3) 0.071(3) 0.044(3) -0.002(2) 0.007(2) -0.011(2)
C85 0.066(3) 0.062(3) 0.051(3) -0.013(2) 0.011(2) 0.001(2)
C86 0.059(2) 0.040(2) 0.048(3) -0.0068(18) 0.002(2) -0.0009(19)
C87 0.040(2) 0.0331(19) 0.040(2) -0.0029(16) -0.0039(16) -0.0022(16)
C88 0.043(2) 0.0332(19) 0.047(2) -0.0074(17) -0.0047(17) -0.0030(16)
C89 0.041(2) 0.048(2) 0.047(2) -0.0085(18) -0.0004(17) -0.0046(18)
C90 0.047(2) 0.038(2) 0.059(3) -0.0077(18) -0.0059(19) 0.0045(18)
C91 0.046(2) 0.032(2) 0.068(3) -0.0073(19) 0.000(2) -0.0047(17)
C92 0.041(2) 0.034(2) 0.054(3) -0.0058(17) 0.0019(17) -0.0039(17)
C93 0.052(3) 0.048(3) 0.089(7) -0.018(4) -0.013(4) 0.003(2)
C94 0.058(4) 0.053(4) 0.084(9) -0.019(5) -0.012(5) 0.010(3)
C93A 0.052(3) 0.048(3) 0.089(7) -0.018(4) -0.013(4) 0.003(2)
C94A 0.058(4) 0.053(4) 0.084(9) -0.019(5) -0.012(5) 0.010(3)
C95 0.059(3) 0.063(3) 0.118(5) -0.014(3) -0.029(3) 0.001(2)
C96 0.048(2) 0.058(3) 0.081(3) -0.008(2) -0.016(2) -0.008(2)
C97 0.071(3) 0.053(3) 0.069(3) -0.015(2) 0.000(2) 0.006(2)
C98 0.169(7) 0.059(3) 0.096(5) -0.027(3) 0.041(4) -0.002(4)
C99 0.074(5) 0.053(6) 0.158(12) -0.042(7) -0.062(6) 0.026(4)
C99A 0.074(5) 0.053(6) 0.158(12) -0.042(7) -0.062(6) 0.026(4)
C100 0.081(3) 0.052(3) 0.072(3) -0.017(2) -0.009(3) -0.017(2)
C101 0.210(12) 0.317(18) 0.151(10) -0.134(11) -0.113(9) 0.139(13)
C102 0.102(6) 0.143(7) 0.231(11) -0.099(7) -0.018(6) 0.015(5)
C103 0.124(6) 0.090(5) 0.111(5) -0.029(4) -0.012(4) -0.002(4)
C104 0.130(6) 0.114(6) 0.169(8) -0.079(6) 0.025(6) -0.014(5)
O105 0.313(14) 0.118(6) 0.406(16) 0.007(7) -0.018(12) 0.081(8)
C106 0.306(16) 0.242(13) 0.186(11) 0.073(10) -0.138(11) -0.154(13)
C107 0.137(6) 0.159(7) 0.085(5) 0.007(5) -0.039(5) -0.045(6)
O108 0.182(5) 0.105(4) 0.150(5) -0.027(3) -0.048(4) -0.015(4)
C109 0.107(5) 0.087(5) 0.223(10) -0.048(6) -0.038(6) -0.016(4)
C110 0.251(11) 0.121(7) 0.139(8) 0.009(5) -0.085(8) -0.072(7)
C111 0.196(10) 0.49(3) 0.054(5) -0.080(9) 0.039(6) -0.139(14)
O112 0.338(14) 0.215(10) 0.413(19) -0.192(12) -0.032(14) -0.035(9)
C113 0.211(10) 0.168(9) 0.114(7) 0.016(7) -0.013(7) -0.070(8)
C114 0.169(8) 0.114(6) 0.145(8) -0.022(6) -0.030(7) -0.008(6)
C115 0.194(9) 0.098(5) 0.162(8) 0.050(5) -0.083(7) -0.061(6)
C116 0.313(16) 0.123(7) 0.172(10) -0.076(7) -0.063(10) 0.080(9)
C117 0.175(8) 0.161(8) 0.167(9) -0.085(7) -0.088(7) 0.075(7)
O118 0.298(11) 0.260(10) 0.191(9) -0.119(8) -0.036(8) 0.045(9)
C119 0.178(9) 0.124(7) 0.149(9) -0.051(6) -0.017(7) 0.018(6)
C120 0.233(10) 0.140(7) 0.102(6) -0.063(6) -0.061(6) 0.038(7)
Li1 0.053(4) 0.060(4) 0.064(5) -0.017(4) 0.012(3) -0.016(3)
Li2 0.052(4) 0.051(4) 0.055(4) -0.011(3) -0.011(3) 0.008(3)

loop_
_atom_type_symbol
_atom_type_description
_atom_type_scat_dispersion_real
_atom_type_scat_dispersion_imag
_atom_type_scat_source
C C 0.0033 0.0016 'International Tables Vol C Tables 4.2.6.8 and 6.1.1.4'
H H 0.0000 0.0000 'International Tables Vol C Tables 4.2.6.8 and 6.1.1.4'
Li Li -0.0003 0.0001 'International Tables Vol C Tables 4.2.6.8 and 6.1.1.4'
O O 0.0106 0.0060 'International Tables Vol C Tables 4.2.6.8 and 6.1.1.4'
P P 0.1023 0.0942 'International Tables Vol C Tables 4.2.6.8 and 6.1.1.4'
S S 0.1246 0.1234 'International Tables Vol C Tables 4.2.6.8 and 6.1.1.4'

loop_
_geom_angle_atom_site_label_1
_geom_angle_atom_site_label_2
_geom_angle_atom_site_label_3
_geom_angle
P2 S1 Li1 97.39(14)
P3 S2 Li1 102.49(15)
P5 S3 Li2 103.34(14)
P6 S4 Li2 97.61(14)
C5 P1 C1 100.35(16)
C5 P1 C6 103.11(18)
C1 P1 C6 100.54(18)
C5 P1 Li1 115.5(2)
C1 P1 Li1 112.9(2)
C6 P1 Li1 121.5(2)
C1 P2 C7 110.83(18)
C1 P2 C13 107.96(16)
C7 P2 C13 107.40(17)
C1 P2 S1 111.62(12)
C7 P2 S1 109.07(13)
C13 P2 S1 109.87(13)
C5 P3 C37 109.01(17)
C5 P3 C31 111.45(17)
C37 P3 C31 106.23(16)
C5 P3 S2 112.77(13)
C37 P3 S2 108.71(12)
C31 P3 S2 108.43(13)
C55 P4 C51 100.19(16)
C55 P4 C56 100.79(18)
C51 P4 C56 102.55(17)
C55 P4 Li2 111.26(19)
C51 P4 Li2 114.4(2)
C56 P4 Li2 124.4(2)
C51 P5 C63 109.70(17)
C51 P5 C57 110.72(16)
C63 P5 C57 106.22(16)
C51 P5 S3 113.23(12)
C63 P5 S3 107.83(12)
C57 P5 S3 108.87(12)
C55 P6 C81 110.61(17)
C55 P6 C87 107.86(16)
C81 P6 C87 106.88(17)
C55 P6 S4 111.51(12)
C81 P6 S4 109.56(13)
C87 P6 S4 110.30(12)
C43 O1 C46 109.6(3)
C43 O1 Li1 123.7(4)
C46 O1 Li1 126.2(3)
C50A O2 C47 102.9(7)
C50A O2 C50 40.4(8)
C47 O2 C50 109.0(4)
C50A O2 Li1 129.7(8)
C47 O2 Li1 127.4(3)
C50 O2 Li1 112.4(4)
C93 O3 C96 108.1(4)
C93 O3 C93A 33.2(11)
C96 O3 C93A 105.4(9)
C93 O3 Li2 115.6(4)
C96 O3 Li2 128.0(3)
C93A O3 Li2 126.6(9)
C97 O4 C100 109.8(3)
C97 O4 Li2 126.8(3)
C100 O4 Li2 123.1(3)
C2 C1 P2 127.3(3)
C2 C1 P1 118.7(3)
P2 C1 P1 113.9(2)
C1 C2 C3 123.1(3)
C1 C2 C19 123.1(3)
C3 C2 C19 113.7(3)
C2 C3 C4 124.8(3)
C5 C4 C3 122.3(3)
C5 C4 C25 124.0(3)
C3 C4 C25 113.7(3)
C4 C5 P3 126.2(3)
C4 C5 P1 118.9(3)
P3 C5 P1 114.8(2)
C12 C7 C8 118.9(4)
C12 C7 P2 117.5(3)
C8 C7 P2 123.6(3)
C9 C8 C7 120.0(4)
C10 C9 C8 120.2(4)
C9 C10 C11 120.0(4)
C12 C11 C10 120.3(4)
C11 C12 C7 120.6(4)
C14 C13 C18 119.1(4)
C14 C13 P2 119.5(3)
C18 C13 P2 121.1(3)
C13 C14 C15 120.5(4)
C16 C15 C14 120.0(4)
C15 C16 C17 120.4(4)
C16 C17 C18 119.8(4)
C17 C18 C13 120.2(4)
C24 C19 C20 118.0(4)
C24 C19 C2 120.9(3)
C20 C19 C2 120.9(3)
C21 C20 C19 121.3(4)
C22 C21 C20 119.5(4)
C23 C22 C21 120.3(4)
C22 C23 C24 120.2(5)
C19 C24 C23 120.6(4)
C30 C25 C26 118.2(4)
C30 C25 C4 122.8(3)
C26 C25 C4 118.8(4)
C25 C26 C27 119.7(5)
C28 C27 C26 120.7(5)
C27 C28 C29 119.6(4)
C28 C29 C30 120.9(5)
C25 C30 C29 120.9(4)
C32 C31 C36 119.1(3)
C32 C31 P3 121.1(3)
C36 C31 P3 119.5(3)
C31 C32 C33 120.5(4)
C34 C33 C32 119.8(4)
C33 C34 C35 120.5(4)
C36 C35 C34 119.7(4)
C35 C36 C31 120.4(4)
C42 C37 C38 118.6(3)
C42 C37 P3 124.4(3)
C38 C37 P3 117.0(3)
C39 C38 C37 120.7(4)
C40 C39 C38 119.8(4)
C41 C40 C39 120.0(4)
C40 C41 C42 120.3(4)
C37 C42 C41 120.6(4)
O1 C43 C44 107.9(4)
C45 C44 C43 105.8(5)
C44 C45 C46 105.8(5)
O1 C46 C45 105.3(4)
O2 C47 C48 107.0(4)
C47 C48 C49 105.8(4)
C50A C49 C50 39.0(8)
C50A C49 C48 99.7(8)
C50 C49 C48 105.1(5)
O2 C50 C49 102.9(5)
O2 C50A C49 110.4(12)
C52 C51 P5 126.7(3)
C52 C51 P4 118.4(3)
P5 C51 P4 114.95(19)
C53 C52 C51 122.4(3)
C53 C52 C69 113.9(3)
C51 C52 C69 123.6(3)
C52 C53 C54 125.1(3)
C55 C54 C53 122.5(3)
C55 C54 C75 123.2(3)
C53 C54 C75 114.2(3)
C54 C55 P6 126.1(3)
C54 C55 P4 119.3(2)
P6 C55 P4 114.44(19)
C62 C57 C58 118.9(3)
C62 C57 P5 121.7(3)
C58 C57 P5 119.3(3)
C59 C58 C57 120.8(4)
C58 C59 C60 119.4(4)
C61 C60 C59 120.5(4)
C60 C61 C62 120.1(4)
C61 C62 C57 120.4(4)
C64 C63 C68 118.5(3)
C64 C63 P5 124.6(3)
C68 C63 P5 116.8(3)
C63 C64 C66 120.5(4)
C66 C65 C67 120.4(4)
C65 C66 C64 120.2(4)
C68 C67 C65 119.4(4)
C67 C68 C63 120.9(4)
C70 C69 C74 117.6(3)
C70 C69 C52 122.5(3)
C74 C69 C52 119.7(3)
C69 C70 C71 121.9(4)
C72 C71 C70 119.8(4)
C73 C72 C71 119.3(4)
C72 C73 C74 120.9(4)
C73 C74 C69 120.5(4)
C80 C75 C76 118.4(3)
C80 C75 C54 121.1(3)
C76 C75 C54 120.4(4)
C77 C76 C75 121.0(4)
C78 C77 C76 120.1(4)
C77 C78 C79 120.3(4)
C80 C79 C78 119.2(4)
C75 C80 C79 121.0(4)
C86 C81 C82 118.7(4)
C86 C81 P6 117.2(3)
C82 C81 P6 124.1(3)
C83 C82 C81 120.2(4)
C84 C83 C82 120.3(4)
C83 C84 C85 120.1(4)
C84 C85 C86 119.9(4)
C85 C86 C81 120.8(4)
C88 C87 C92 118.7(3)
C88 C87 P6 119.9(3)
C92 C87 P6 121.2(3)
C87 C88 C89 120.7(3)
C90 C89 C88 120.1(4)
C91 C90 C89 119.6(4)
C90 C91 C92 120.5(3)
C91 C92 C87 120.3(3)
O3 C93 C94 106.4(5)
C93 C94 C95 103.9(6)
C94A C93A O3 108(2)
C93A C94A C95 114(3)
C94A C95 C96 101.7(15)
C94A C95 C94 23.5(14)
C96 C95 C94 105.5(5)
O3 C96 C95 108.2(3)
O4 C97 C98 105.5(4)
C99A C98 C99 26.5(9)
C99A C98 C97 107.7(9)
C99 C98 C97 105.9(6)
C100 C99 C98 104.2(7)
C98 C99A C100 107.8(12)
O4 C100 C99 107.7(5)
O4 C100 C99A 104.6(9)
C99 C100 C99A 26.1(8)
O105 C101 C102 99.2(8)
C103 C102 C101 107.3(8)
C102 C103 C104 105.6(7)
O105 C104 C103 107.1(8)
C104 O105 C101 109.4(9)
C110 C106 C107 105.5(8)
O108 C107 C106 107.2(7)
C109 O108 C107 107.2(6)
O108 C109 C110 107.8(7)
C106 C110 C109 102.5(8)
C115 C111 O112 100.0(7)
C113 O112 C111 105.5(10)
O112 C113 C114 100.2(10)
C115 C114 C113 102.2(8)
C114 C115 C111 108.8(9)
C117 C116 C120 109.2(8)
C116 C117 O118 109.1(8)
C117 O118 C119 102.5(8)
C120 C119 O118 104.0(8)
C119 C120 C116 105.1(8)
O2 Li1 O1 109.7(4)
O2 Li1 P1 123.1(4)
O1 Li1 P1 127.1(3)
O2 Li1 S1 92.4(3)
O1 Li1 S1 100.8(3)
P1 Li1 S1 77.1(2)
O2 Li1 S2 94.7(3)
O1 Li1 S2 101.5(3)
P1 Li1 S2 76.9(2)
S1 Li1 S2 152.7(3)
O3 Li2 O4 108.5(4)
O3 Li2 P4 123.9(3)
O4 Li2 P4 127.6(3)
O3 Li2 S3 96.2(3)
O4 Li2 S3 99.2(3)
P4 Li2 S3 77.89(19)
O3 Li2 S4 92.9(3)
O4 Li2 S4 100.2(3)
P4 Li2 S4 77.5(2)
S3 Li2 S4 154.7(3)

loop_
_geom_bond_atom_site_label_1
_geom_bond_atom_site_label_2
_geom_bond_distance
S1 P2 1.9815(14)
S1 Li1 2.800(8)
S2 P3 1.9806(13)
S2 Li1 2.820(8)
S3 P5 1.9855(13)
S3 Li2 2.758(7)
S4 P6 1.9795(13)
S4 Li2 2.764(7)
P1 C5 1.802(4)
P1 C1 1.815(3)
P1 C6 1.835(4)
P1 Li1 2.484(8)
P2 C1 1.773(4)
P2 C7 1.816(4)
P2 C13 1.823(4)
P3 C5 1.774(4)
P3 C37 1.820(4)
P3 C31 1.825(4)
P4 C55 1.803(3)
P4 C51 1.805(3)
P4 C56 1.841(4)
P4 Li2 2.517(7)
P5 C51 1.765(4)
P5 C63 1.820(3)
P5 C57 1.824(4)
P6 C55 1.781(3)
P6 C81 1.806(4)
P6 C87 1.818(4)
O1 C43 1.422(5)
O1 C46 1.426(5)
O1 Li1 1.923(8)
O2 C50A 1.381(16)
O2 C47 1.437(5)
O2 C50 1.473(7)
O2 Li1 1.916(7)
O3 C93 1.417(7)
O3 C96 1.430(5)
O3 C93A 1.48(2)
O3 Li2 1.934(7)
O4 C97 1.428(5)
O4 C100 1.447(5)
O4 Li2 1.940(8)
C1 C2 1.389(5)
C2 C3 1.406(5)
C2 C19 1.500(5)
C3 C4 1.409(5)
C4 C5 1.399(5)
C4 C25 1.496(5)
C7 C12 1.388(6)
C7 C8 1.400(5)
C8 C9 1.383(6)
C9 C10 1.374(6)
C10 C11 1.381(6)
C11 C12 1.370(6)
C13 C14 1.382(5)
C13 C18 1.390(5)
C14 C15 1.389(5)
C15 C16 1.367(6)
C16 C17 1.383(6)
C17 C18 1.389(6)
C19 C24 1.370(6)
C19 C20 1.386(5)
C20 C21 1.383(6)
C21 C22 1.368(7)
C22 C23 1.354(7)
C23 C24 1.397(6)
C25 C30 1.370(5)
C25 C26 1.396(5)
C26 C27 1.402(7)
C27 C28 1.351(7)
C28 C29 1.359(7)
C29 C30 1.383(6)
C31 C32 1.387(5)
C31 C36 1.393(5)
C32 C33 1.387(5)
C33 C34 1.378(6)
C34 C35 1.384(6)
C35 C36 1.384(5)
C37 C42 1.381(5)
C37 C38 1.396(5)
C38 C39 1.388(6)
C39 C40 1.376(6)
C40 C41 1.376(6)
C41 C42 1.388(5)
C43 C44 1.467(7)
C44 C45 1.446(8)
C45 C46 1.502(7)
C47 C48 1.495(7)
C48 C49 1.507(8)
C49 C50A 1.453(16)
C49 C50 1.503(8)
C51 C52 1.413(5)
C52 C53 1.398(5)
C52 C69 1.500(5)
C53 C54 1.407(5)
C54 C55 1.399(5)
C54 C75 1.498(5)
C57 C62 1.390(5)
C57 C58 1.391(5)
C58 C59 1.385(6)
C59 C60 1.387(6)
C60 C61 1.371(6)
C61 C62 1.389(5)
C63 C64 1.379(5)
C63 C68 1.396(5)
C64 C66 1.388(5)
C65 C66 1.364(6)
C65 C67 1.384(6)
C67 C68 1.378(5)
C69 C70 1.374(5)
C69 C74 1.388(5)
C70 C71 1.386(6)
C71 C72 1.370(7)
C72 C73 1.368(7)
C73 C74 1.384(6)
C75 C80 1.384(6)
C75 C76 1.389(5)
C76 C77 1.384(6)
C77 C78 1.358(7)
C78 C79 1.398(7)
C79 C80 1.386(6)
C81 C86 1.389(6)
C81 C82 1.398(5)
C82 C83 1.386(6)
C83 C84 1.377(6)
C84 C85 1.380(6)
C85 C86 1.387(6)
C87 C88 1.383(5)
C87 C92 1.395(5)
C88 C89 1.386(5)
C89 C90 1.383(5)
C90 C91 1.376(5)
C91 C92 1.384(5)
C93 C94 1.508(12)
C94 C95 1.535(11)
C93A C94A 1.31(4)
C94A C95 1.44(4)
C95 C96 1.476(6)
C97 C98 1.505(7)
C98 C99A 1.399(16)
C98 C99 1.488(12)
C99 C100 1.466(10)
C99A C100 1.485(17)
C101 O105 1.447(15)
C101 C102 1.471(13)
C102 C103 1.407(10)
C103 C104 1.440(9)
C104 O105 1.366(12)
C106 C110 1.419(11)
C106 C107 1.444(11)
C107 O108 1.397(8)
O108 C109 1.397(8)
C109 C110 1.457(10)
C111 C115 1.414(15)
C111 O112 1.494(16)
O112 C113 1.377(13)
C113 C114 1.429(11)
C114 C115 1.302(10)
C116 C117 1.333(12)
C116 C120 1.413(11)
C117 O118 1.435(11)
O118 C119 1.512(11)
C119 C120 1.382(10)
